data_7063327
loop_
_publ_author_name
'Osipov, Nikita G.'
'Faraonov, Maxim A.'
'Kuzmin, Alexey V.'
'Khasanov, Salavat S.'
'Shestakov, Alexander F.'
'Denisov, Nikolay N.'
'Savinykh, Tatiana A.'
'Otsuka, Akihiro'
'Kitagawa, Hiroshi'
'Konarev, Dmitri V.'

_publ_section_title
;
 Coordination vs. oxidative rearrangement of photochromic spiropyrans upon
 reacting with FeIIICl3 and FeIIIBr3
;
_journal_issue 30
_journal_name_full 'New Journal of Chemistry'
_journal_page_first 13526
_journal_page_last 13537
_journal_paper_doi 10.1039/D4NJ02371D
_journal_volume 48
_journal_year 2024
_chemical_formula_moiety 'C23 H21 N O Fe Cl3'
_chemical_formula_sum 'C23 H21 Cl3 Fe N O'
_chemical_formula_weight 489.61
_space_group_crystal_system monoclinic
_space_group_IT_number 14
_space_group_name_Hall '-P 2yn'
_space_group_name_H-M_alt 'P 1 21/n 1'
_atom_sites_solution_hydrogens geom
_atom_sites_solution_primary diect
_atom_sites_solution_secondary difmap
_audit_creation_method SHELXL-2013
_audit_update_record
;
2024-03-26 deposited with the CCDC.	2024-07-03 downloaded from the CCDC.
;
_cell_angle_alpha 90
_cell_angle_beta 94.486(3)
_cell_angle_gamma 90
_cell_formula_units_Z 4
_cell_length_a 12.6378(4)
_cell_length_b 10.6209(3)
_cell_length_c 16.3284(5)
_cell_measurement_reflns_used 7458
_cell_measurement_temperature 134(2)
_cell_measurement_theta_max 29.0900
_cell_measurement_theta_min 1.9580
_cell_volume 2184.96(11)
_computing_cell_refinement 'CrysAlisPro 1.171.38.46 (Rigaku OD, 2015)'
_computing_data_collection 'CrysAlisPro 1.171.38.46 (Rigaku OD, 2015)'
_computing_data_reduction 'CrysAlisPro 1.171.38.46 (Rigaku OD, 2015)'
_computing_molecular_graphics WinGx
_computing_publication_material WinGx
_computing_structure_refinement 'SHELXL-2013 (Sheldrick, 2013)'
_computing_structure_solution 'SHELXS-2013 (Sheldrick, 2013)'
_diffrn_ambient_environment N~2~
_diffrn_ambient_temperature 134(2)
_diffrn_detector 'CCD plate'
_diffrn_detector_area_resol_mean 5.2283
_diffrn_detector_type AtlasS2
_diffrn_measured_fraction_theta_full 1.000
_diffrn_measured_fraction_theta_max 0.876
_diffrn_measurement_device 'four-circle diffractometer'
_diffrn_measurement_device_type 'Xcalibur, AtlasS2, Gemini'
_diffrn_measurement_method '\w scans'
_diffrn_radiation_monochromator graphite
_diffrn_radiation_probe x-ray
_diffrn_radiation_type 'Mo K\a'
_diffrn_radiation_wavelength 0.71073
_diffrn_reflns_av_R_equivalents 0.0323
_diffrn_reflns_av_unetI/netI 0.0407
_diffrn_reflns_Laue_measured_fraction_full 1.000
_diffrn_reflns_Laue_measured_fraction_max 0.876
_diffrn_reflns_limit_h_max 15
_diffrn_reflns_limit_h_min -15
_diffrn_reflns_limit_k_max 13
_diffrn_reflns_limit_k_min -13
_diffrn_reflns_limit_l_max 15
_diffrn_reflns_limit_l_min -22
_diffrn_reflns_number 18385
_diffrn_reflns_point_group_measured_fraction_full 1.000
_diffrn_reflns_point_group_measured_fraction_max 0.876
_diffrn_reflns_theta_full 25.242
_diffrn_reflns_theta_max 29.533
_diffrn_reflns_theta_min 1.965
_diffrn_source 'fine-focus sealed X-ray tube'
_diffrn_source_type 'Enhance (Mo) X-ray Source'
_exptl_absorpt_coefficient_mu 1.072
_exptl_absorpt_correction_T_max 1.00000
_exptl_absorpt_correction_T_min 0.96888
_exptl_absorpt_correction_type multi-scan
_exptl_absorpt_process_details
;
CrysAlisPro 1.171.38.43 (Rigaku Oxford Diffraction, 2015)
Empirical absorption correction using spherical harmonics,
 implemented in SCALE3 ABSPACK scaling algorithm.
;
_exptl_crystal_colour black
_exptl_crystal_density_diffrn 1.488
_exptl_crystal_description plate
_exptl_crystal_F_000 1004
_exptl_crystal_size_max 0.388
_exptl_crystal_size_mid 0.096
_exptl_crystal_size_min 0.047
_refine_diff_density_max 0.422
_refine_diff_density_min -0.317
_refine_diff_density_rms 0.068
_refine_ls_extinction_method none
_refine_ls_goodness_of_fit_ref 1.031
_refine_ls_hydrogen_treatment constr
_refine_ls_matrix_type full
_refine_ls_number_parameters 262
_refine_ls_number_reflns 5349
_refine_ls_number_restraints 0
_refine_ls_restrained_S_all 1.031
_refine_ls_R_factor_all 0.0492
_refine_ls_R_factor_gt 0.0347
_refine_ls_shift/su_max 0.001
_refine_ls_shift/su_mean 0.000
_refine_ls_structure_factor_coef Fsqd
_refine_ls_weighting_details
;
 w=1/[\s^2^(Fo^2^)+(0.0348P)^2^+0.7331P]
 where P=(Fo^2^+2Fc^2^)/3
;
_refine_ls_weighting_scheme calc
_refine_ls_wR_factor_gt 0.0748
_refine_ls_wR_factor_ref 0.0800
_reflns_Friedel_coverage 0.000
_reflns_number_gt 4317
_reflns_number_total 5349
_reflns_threshold_expression 'I > 2\s(I)'
_cod_data_source_file d4nj02371d2.cif
_cod_data_source_block Photo-FeCl3
_cod_depositor_comments 'Adding full bibliography for 7063326--7063329.cif.'
_cod_original_sg_symbol_H-M 'P 21/n'
_cod_database_code 7063327
_shelx_space_group_comment
;
The symmetry employed for this shelxl refinement is uniquely defined
by the following loop, which should always be used as a source of
symmetry information in preference to the above space-group names.
They are only intended as comments.
;
_shelx_estimated_absorpt_t_min 0.681
_shelx_estimated_absorpt_t_max 0.951
_shelxl_version_number 2013-2

loop_
_space_group_symop_operation_xyz
'x, y, z'
'-x+1/2, y+1/2, -z+1/2'
'-x, -y, -z'
'x-1/2, -y-1/2, z-1/2'

loop_
_atom_site_label
_atom_site_type_symbol
_atom_site_fract_x
_atom_site_fract_y
_atom_site_fract_z
_atom_site_U_iso_or_equiv
_atom_site_adp_type
_atom_site_occupancy
_atom_site_site_symmetry_order
_atom_site_calc_flag
_atom_site_refinement_flags_posn
_atom_site_refinement_flags_adp
_atom_site_refinement_flags_occupancy
_atom_site_disorder_assembly
_atom_site_disorder_group
Fe1 Fe 0.42675(2) 0.96020(2) 0.22893(2) 0.01595(8) Uani 1 1 d . . . . .
Cl1 Cl 0.49677(4) 0.77558(4) 0.26036(3) 0.02097(11) Uani 1 1 d . . . . .
Cl2 Cl 0.54769(4) 1.09711(4) 0.19533(3) 0.02423(12) Uani 1 1 d . . . . .
Cl3 Cl 0.34492(4) 1.02974(5) 0.33451(3) 0.02496(12) Uani 1 1 d . . . . .
O1 O 0.33150(11) 0.93317(12) 0.13964(8) 0.0217(3) Uani 1 1 d . . . . .
C1 C 0.26063(15) 0.99786(17) 0.09254(12) 0.0177(4) Uani 1 1 d . . . . .
C2 C 0.22940(16) 1.11910(17) 0.11768(12) 0.0212(4) Uani 1 1 d . . . . .
H2 H 0.2597 1.1531 0.1680 0.025 Uiso 1 1 calc R U . . .
C3 C 0.15706(16) 1.18714(17) 0.07106(12) 0.0202(4) Uani 1 1 d . . . . .
H3 H 0.1370 1.2678 0.0896 0.024 Uiso 1 1 calc R U . . .
C4 C 0.11061(15) 1.14095(17) -0.00471(12) 0.0178(4) Uani 1 1 d . . . . .
C5 C 0.03551(16) 1.21323(18) -0.05354(13) 0.0215(4) Uani 1 1 d . . . . .
H5 H 0.0156 1.2938 -0.0346 0.026 Uiso 1 1 calc R U . . .
C6 C -0.00865(17) 1.17019(19) -0.12659(13) 0.0253(5) Uani 1 1 d . . . . .
H6 H -0.0593 1.2197 -0.1583 0.030 Uiso 1 1 calc R U . . .
C7 C 0.02148(18) 1.05163(18) -0.15463(13) 0.0261(5) Uani 1 1 d . . . . .
H7 H -0.0086 1.0212 -0.2060 0.031 Uiso 1 1 calc R U . . .
C8 C 0.09345(17) 0.97957(17) -0.10909(13) 0.0221(4) Uani 1 1 d . . . . .
H8 H 0.1127 0.8999 -0.1298 0.027 Uiso 1 1 calc R U . . .
C9 C 0.14023(15) 1.01957(16) -0.03218(12) 0.0164(4) Uani 1 1 d . . . . .
C10 C 0.21541(15) 0.94510(16) 0.01875(12) 0.0155(4) Uani 1 1 d . . . . .
C11 C 0.23702(14) 0.81859(16) -0.00583(12) 0.0157(4) Uani 1 1 d . . . . .
H11 H 0.2015 0.7932 -0.0566 0.019 Uiso 1 1 calc R U . . .
C12 C 0.30072(15) 0.72904(16) 0.03236(12) 0.0158(4) Uani 1 1 d . . . . .
H12 H 0.3417 0.7505 0.0816 0.019 Uiso 1 1 calc R U . . .
C13 C 0.30788(14) 0.60494(16) 0.00098(11) 0.0143(4) Uani 1 1 d . . . . .
C14 C 0.25334(15) 0.54674(16) -0.07691(11) 0.0147(4) Uani 1 1 d . . . . .
C15 C 0.29879(15) 0.41472(16) -0.07216(11) 0.0150(4) Uani 1 1 d . . . . .
C16 C 0.28245(15) 0.31354(17) -0.12519(12) 0.0188(4) Uani 1 1 d . . . . .
H16 H 0.2366 0.3205 -0.1739 0.023 Uiso 1 1 calc R U . . .
C17 C 0.33523(16) 0.20128(17) -0.10497(13) 0.0219(4) Uani 1 1 d . . . . .
H17 H 0.3251 0.1307 -0.1404 0.026 Uiso 1 1 calc R U . . .
C18 C 0.40229(16) 0.19099(17) -0.03403(13) 0.0220(4) Uani 1 1 d . . . . .
H18 H 0.4380 0.1137 -0.0221 0.026 Uiso 1 1 calc R U . . .
C19 C 0.41841(15) 0.29119(17) 0.02002(12) 0.0191(4) Uani 1 1 d . . . . .
H19 H 0.4638 0.2844 0.0690 0.023 Uiso 1 1 calc R U . . .
C20 C 0.36479(15) 0.40173(16) -0.00117(11) 0.0155(4) Uani 1 1 d . . . . .
N21 N 0.36703(12) 0.51808(13) 0.04155(9) 0.0147(3) Uani 1 1 d . . . . .
C22 C 0.42435(16) 0.53550(18) 0.12202(12) 0.0203(4) Uani 1 1 d . . . . .
H22A H 0.4619 0.4576 0.1384 0.030 Uiso 1 1 calc R U . . .
H22B H 0.3739 0.5564 0.1626 0.030 Uiso 1 1 calc R U . . .
H22C H 0.4757 0.6042 0.1191 0.030 Uiso 1 1 calc R U . . .
C23 C 0.13204(15) 0.54061(17) -0.07058(12) 0.0175(4) Uani 1 1 d . . . . .
H23A H 0.1025 0.6260 -0.0735 0.026 Uiso 1 1 calc R U . . .
H23B H 0.1173 0.5018 -0.0182 0.026 Uiso 1 1 calc R U . . .
H23C H 0.0994 0.4901 -0.1160 0.026 Uiso 1 1 calc R U . . .
C24 C 0.28063(16) 0.61228(18) -0.15672(11) 0.0193(4) Uani 1 1 d . . . . .
H24A H 0.2509 0.6975 -0.1586 0.029 Uiso 1 1 calc R U . . .
H24B H 0.2505 0.5641 -0.2041 0.029 Uiso 1 1 calc R U . . .
H24C H 0.3579 0.6169 -0.1582 0.029 Uiso 1 1 calc R U . . .

loop_
_atom_site_aniso_label
_atom_site_aniso_U_11
_atom_site_aniso_U_22
_atom_site_aniso_U_33
_atom_site_aniso_U_23
_atom_site_aniso_U_13
_atom_site_aniso_U_12
Fe1 0.01654(15) 0.01745(14) 0.01351(14) -0.00232(10) -0.00101(11) -0.00175(10)
Cl1 0.0254(3) 0.0192(2) 0.0178(2) 0.00056(18) -0.00173(19) 0.00012(18)
Cl2 0.0237(3) 0.0221(2) 0.0269(3) 0.0040(2) 0.0022(2) -0.00488(19)
Cl3 0.0260(3) 0.0290(3) 0.0206(3) -0.0055(2) 0.0061(2) -0.0004(2)
O1 0.0225(8) 0.0208(7) 0.0205(7) -0.0054(6) -0.0069(6) 0.0017(5)
C1 0.0160(10) 0.0187(9) 0.0186(10) -0.0007(8) 0.0021(8) -0.0020(7)
C2 0.0236(11) 0.0208(10) 0.0195(10) -0.0061(8) 0.0031(9) -0.0034(8)
C3 0.0212(11) 0.0157(9) 0.0243(11) -0.0034(8) 0.0065(9) 0.0001(7)
C4 0.0157(10) 0.0155(9) 0.0228(10) 0.0014(7) 0.0056(8) -0.0016(7)
C5 0.0213(11) 0.0158(9) 0.0282(11) 0.0028(8) 0.0073(9) 0.0026(7)
C6 0.0219(11) 0.0244(10) 0.0293(12) 0.0107(9) 0.0006(9) 0.0035(8)
C7 0.0317(12) 0.0246(10) 0.0207(11) 0.0033(8) -0.0056(9) 0.0004(9)
C8 0.0276(11) 0.0157(9) 0.0220(11) 0.0004(8) -0.0041(9) 0.0019(8)
C9 0.0160(10) 0.0154(9) 0.0179(10) 0.0016(7) 0.0028(8) -0.0026(7)
C10 0.0151(10) 0.0143(9) 0.0173(9) -0.0002(7) 0.0018(8) -0.0026(7)
C11 0.0137(9) 0.0179(9) 0.0155(9) 0.0000(7) 0.0005(7) -0.0039(7)
C12 0.0150(10) 0.0167(9) 0.0153(9) -0.0007(7) -0.0013(8) -0.0016(7)
C13 0.0112(9) 0.0173(9) 0.0146(9) 0.0021(7) 0.0025(7) -0.0009(7)
C14 0.0134(9) 0.0158(9) 0.0146(9) 0.0004(7) -0.0004(7) 0.0006(7)
C15 0.0138(9) 0.0156(9) 0.0161(9) 0.0019(7) 0.0051(8) 0.0002(7)
C16 0.0166(10) 0.0206(10) 0.0198(10) -0.0027(8) 0.0050(8) -0.0024(7)
C17 0.0231(11) 0.0168(9) 0.0271(11) -0.0043(8) 0.0106(9) -0.0023(8)
C18 0.0203(11) 0.0143(9) 0.0329(12) 0.0040(8) 0.0113(9) 0.0037(7)
C19 0.0168(10) 0.0212(9) 0.0198(10) 0.0046(8) 0.0035(8) 0.0025(7)
C20 0.0153(10) 0.0157(9) 0.0160(9) 0.0012(7) 0.0046(8) -0.0008(7)
N21 0.0143(8) 0.0166(8) 0.0131(8) 0.0012(6) 0.0002(6) 0.0005(6)
C22 0.0206(10) 0.0249(10) 0.0145(9) -0.0003(8) -0.0043(8) 0.0030(8)
C23 0.0159(10) 0.0180(9) 0.0180(10) -0.0007(7) -0.0025(8) 0.0008(7)
C24 0.0222(11) 0.0206(10) 0.0150(9) 0.0012(7) 0.0010(8) 0.0004(8)

loop_
_atom_type_symbol
_atom_type_description
_atom_type_scat_dispersion_real
_atom_type_scat_dispersion_imag
_atom_type_scat_source
C C 0.0033 0.0016 'International Tables Vol C Tables 4.2.6.8 and 6.1.1.4'
H H 0.0000 0.0000 'International Tables Vol C Tables 4.2.6.8 and 6.1.1.4'
N N 0.0061 0.0033 'International Tables Vol C Tables 4.2.6.8 and 6.1.1.4'
O O 0.0106 0.0060 'International Tables Vol C Tables 4.2.6.8 and 6.1.1.4'
Cl Cl 0.1484 0.1585 'International Tables Vol C Tables 4.2.6.8 and 6.1.1.4'
Fe Fe 0.3463 0.8444 'International Tables Vol C Tables 4.2.6.8 and 6.1.1.4'

loop_
_geom_angle_atom_site_label_1
_geom_angle_atom_site_label_2
_geom_angle_atom_site_label_3
_geom_angle
_geom_angle_site_symmetry_1
_geom_angle_site_symmetry_3
_geom_angle_publ_flag
O1 Fe1 Cl1 105.82(4) . . ?
O1 Fe1 Cl3 110.73(5) . . ?
Cl1 Fe1 Cl3 108.74(2) . . ?
O1 Fe1 Cl2 109.18(5) . . ?
Cl1 Fe1 Cl2 111.83(2) . . ?
Cl3 Fe1 Cl2 110.45(2) . . ?
C1 O1 Fe1 138.54(12) . . ?
O1 C1 C10 120.02(16) . . ?
O1 C1 C2 119.59(17) . . ?
C10 C1 C2 120.38(18) . . ?
C3 C2 C1 120.93(18) . . ?
C2 C3 C4 121.52(17) . . ?
C5 C4 C3 121.19(17) . . ?
C5 C4 C9 119.61(18) . . ?
C3 C4 C9 119.20(18) . . ?
C6 C5 C4 121.59(18) . . ?
C5 C6 C7 119.08(19) . . ?
C8 C7 C6 120.8(2) . . ?
C7 C8 C9 122.10(18) . . ?
C8 C9 C4 116.78(17) . . ?
C8 C9 C10 123.86(16) . . ?
C4 C9 C10 119.36(17) . . ?
C1 C10 C11 122.58(18) . . ?
C1 C10 C9 118.56(16) . . ?
C11 C10 C9 118.79(17) . . ?
C12 C11 C10 130.03(18) . . ?
C11 C12 C13 122.29(18) . . ?
N21 C13 C12 120.88(17) . . ?
N21 C13 C14 109.45(15) . . ?
C12 C13 C14 129.66(16) . . ?
C15 C14 C13 100.79(15) . . ?
C15 C14 C24 110.64(14) . . ?
C13 C14 C24 113.88(15) . . ?
C15 C14 C23 109.37(14) . . ?
C13 C14 C23 110.27(14) . . ?
C24 C14 C23 111.37(15) . . ?
C16 C15 C20 119.86(17) . . ?
C16 C15 C14 130.43(18) . . ?
C20 C15 C14 109.69(15) . . ?
C15 C16 C17 118.07(19) . . ?
C18 C17 C16 121.06(18) . . ?
C17 C18 C19 121.42(18) . . ?
C20 C19 C18 116.52(19) . . ?
C19 C20 C15 123.06(17) . . ?
C19 C20 N21 128.67(18) . . ?
C15 C20 N21 108.26(15) . . ?
C13 N21 C20 111.74(16) . . ?
C13 N21 C22 125.40(15) . . ?
C20 N21 C22 122.81(15) . . ?

loop_
_geom_bond_atom_site_label_1
_geom_bond_atom_site_label_2
_geom_bond_distance
_geom_bond_site_symmetry_2
_geom_bond_publ_flag
Fe1 O1 1.8391(14) . ?
Fe1 Cl1 2.1955(5) . ?
Fe1 Cl3 2.2059(5) . ?
Fe1 Cl2 2.2096(5) . ?
O1 C1 1.326(2) . ?
C1 C10 1.409(3) . ?
C1 C2 1.417(3) . ?
C2 C3 1.352(3) . ?
C3 C4 1.415(3) . ?
C4 C5 1.417(3) . ?
C4 C9 1.425(2) . ?
C5 C6 1.356(3) . ?
C6 C7 1.403(3) . ?
C7 C8 1.364(3) . ?
C8 C9 1.411(3) . ?
C9 C10 1.448(3) . ?
C10 C11 1.435(2) . ?
C11 C12 1.365(3) . ?
C12 C13 1.420(2) . ?
C13 N21 1.331(2) . ?
C13 C14 1.529(3) . ?
C14 C15 1.515(2) . ?
C14 C24 1.540(2) . ?
C14 C23 1.546(3) . ?
C15 C16 1.385(3) . ?
C15 C20 1.381(3) . ?
C16 C17 1.393(3) . ?
C17 C18 1.385(3) . ?
C18 C19 1.387(3) . ?
C19 C20 1.386(3) . ?
C20 N21 1.418(2) . ?
N21 C22 1.462(2) . ?
